data_4513905
loop_
_publ_author_name
'Thenarukandiyil, Ranjeesh'
'Gupta, Suraj K.'
'Choudhury, Joyanta'

_publ_section_title
;
 Unraveling the Competition of Two C--H and Two M--C Bonds in Guiding the
 Mechanism of Rhodium(III)-Catalyzed C--H Activation--Annulation
;
_journal_issue 8
_journal_name_full 'ACS Catalysis'
_journal_page_first 5132
_journal_paper_doi 10.1021/acscatal.6b01486
_journal_volume 6
_journal_year 2016
_chemical_formula_sum 'C26 H30 I Ir N2 O4'
_chemical_formula_weight 753.62
_chemical_name_systematic
;
 ?
;
_space_group_IT_number 14
_symmetry_cell_setting monoclinic
_symmetry_space_group_name_Hall '-P 2yn'
_symmetry_space_group_name_H-M 'P 1 21/n 1'
_atom_sites_solution_hydrogens geom
_atom_sites_solution_primary direct
_atom_sites_solution_secondary difmap
_audit_creation_method SHELXL-97
_cell_angle_alpha 90.00
_cell_angle_beta 101.437(10)
_cell_angle_gamma 90.00
_cell_formula_units_Z 4
_cell_length_a 10.646(3)
_cell_length_b 17.272(5)
_cell_length_c 14.564(5)
_cell_measurement_reflns_used 3980
_cell_measurement_temperature 298(2)
_cell_measurement_theta_max 23.82
_cell_measurement_theta_min 2.18
_cell_volume 2624.8(14)
_computing_cell_refinement 'Bruker SAINT'
_computing_data_collection 'Bruker APEX2'
_computing_data_reduction 'Bruker SAINT'
_computing_molecular_graphics ORTEP-3
_computing_structure_refinement 'SHELXL-97 (Sheldrick, 2008)'
_computing_structure_solution 'SHELXS-97 (Sheldrick, 2008)'
_diffrn_ambient_temperature 298(2)
_diffrn_measured_fraction_theta_full 0.986
_diffrn_measured_fraction_theta_max 0.986
_diffrn_measurement_device_type 'Bruker APEX-II CCD'
_diffrn_measurement_method '\f and \w scans'
_diffrn_radiation_monochromator graphite
_diffrn_radiation_source 'fine-focus sealed tube'
_diffrn_radiation_type MoK\a
_diffrn_radiation_wavelength 0.71073
_diffrn_reflns_av_R_equivalents 0.0637
_diffrn_reflns_av_sigmaI/netI 0.0364
_diffrn_reflns_limit_h_max 12
_diffrn_reflns_limit_h_min -12
_diffrn_reflns_limit_k_max 19
_diffrn_reflns_limit_k_min -19
_diffrn_reflns_limit_l_max 16
_diffrn_reflns_limit_l_min -16
_diffrn_reflns_number 31885
_diffrn_reflns_theta_full 23.82
_diffrn_reflns_theta_max 23.82
_diffrn_reflns_theta_min 2.18
_exptl_absorpt_coefficient_mu 6.296
_exptl_absorpt_correction_T_max 0.6328
_exptl_absorpt_correction_T_min 0.3970
_exptl_absorpt_correction_type multi-scan
_exptl_absorpt_process_details SADABS
_exptl_crystal_colour ORANGE
_exptl_crystal_density_diffrn 1.907
_exptl_crystal_density_meas ?
_exptl_crystal_density_method 'not measured'
_exptl_crystal_description NEEDLE
_exptl_crystal_F_000 1448
_exptl_crystal_size_max 0.18
_exptl_crystal_size_mid 0.12
_exptl_crystal_size_min 0.08
_refine_diff_density_max 1.781
_refine_diff_density_min -1.873
_refine_diff_density_rms '0.261 ===========================================END'
_refine_ls_extinction_method none
_refine_ls_goodness_of_fit_ref 1.250
_refine_ls_hydrogen_treatment mixed
_refine_ls_matrix_type full
_refine_ls_number_parameters 307
_refine_ls_number_reflns 3980
_refine_ls_number_restraints 0
_refine_ls_restrained_S_all 1.250
_refine_ls_R_factor_all 0.0687
_refine_ls_R_factor_gt 0.0520
_refine_ls_shift/su_max 0.001
_refine_ls_shift/su_mean 0.000
_refine_ls_structure_factor_coef Fsqd
_refine_ls_weighting_details 'calc w=1/[\s^2^(Fo^2^)+(0.0647P)^2^+34.5728P] where P=(Fo^2^+2Fc^2^)/3'
_refine_ls_weighting_scheme calc
_refine_ls_wR_factor_gt 0.1402
_refine_ls_wR_factor_ref 0.1548
_reflns_number_gt 3278
_reflns_number_total 3980
_reflns_threshold_expression >2\s(I)
_cod_data_source_file cs6b01486_si_002.cif
_cod_data_source_block 6_Ir
_cod_depositor_comments
;
The following automatic conversions were performed:

'_symmetry_cell_setting' value 'Monoclinic' changed to 'monoclinic'
according to
/usr/data/users/saulius/crontab/automatic-downloads/rss-feeds/ACS/lib/dictionaries/cif_core.dic
dictionary named 'cif_core.dic' version 2.4.2 from 2011-04-26.

'_exptl_crystal_density_meas' value 'not measured' was changed to '?'
- the value is perceived as not measured.

Automatic conversion script
Id: cif_fix_values 4268 2015-11-12 08:31:59Z antanas 

 Adding full bibliography for 4513904--4513906.cif.
;
_cod_original_cell_volume 2624.8(13)
_cod_original_sg_symbol_H-M 'P2(1)/n  '
_cod_database_code 4513905

loop_
_symmetry_equiv_pos_as_xyz
'x, y, z'
'-x+1/2, y+1/2, -z+1/2'
'-x, -y, -z'
'x-1/2, -y-1/2, z-1/2'

loop_
_atom_site_label
_atom_site_type_symbol
_atom_site_fract_x
_atom_site_fract_y
_atom_site_fract_z
_atom_site_U_iso_or_equiv
_atom_site_adp_type
_atom_site_occupancy
_atom_site_symmetry_multiplicity
_atom_site_calc_flag
_atom_site_refinement_flags
C1 C 0.3026(15) 0.0453(10) 1.0687(11) 0.059(4) Uani 1 1 d .
H1A H 0.3516 0.0512 1.0188 0.088 Uiso 1 1 calc R
H1B H 0.3029 -0.0092 1.0873 0.088 Uiso 1 1 calc R
H1C H 0.3418 0.0768 1.1227 0.088 Uiso 1 1 calc R
C2 C 0.0856(17) 0.0672(8) 1.0932(10) 0.053(4) Uani 1 1 d .
H2 H 0.1014 0.0450 1.1541 0.064 Uiso 1 1 calc R
C3 C 0.1188(12) 0.1033(7) 0.9498(9) 0.033(3) Uani 1 1 d .
C4 C -0.0237(15) 0.1007(8) 1.0492(9) 0.044(3) Uani 1 1 d .
H4 H -0.0998 0.1075 1.0731 0.053 Uiso 1 1 calc R
C5 C -0.0883(12) 0.1771(7) 0.9048(9) 0.035(3) Uani 1 1 d .
C6 C -0.1265(15) 0.2392(8) 0.9521(11) 0.050(4) Uani 1 1 d .
H6 H -0.0948 0.2447 1.0175 0.060 Uiso 1 1 calc R
C7 C -0.2104(18) 0.2936(9) 0.9051(14) 0.066(5) Uani 1 1 d .
H7 H -0.2378 0.3358 0.9381 0.079 Uiso 1 1 calc R
C8 C -0.2544(17) 0.2861(10) 0.8089(13) 0.064(5) Uani 1 1 d .
H8 H -0.3115 0.3234 0.7757 0.077 Uiso 1 1 calc R
C9 C -0.2148(14) 0.2247(9) 0.7626(10) 0.047(3) Uani 1 1 d .
H9 H -0.2470 0.2192 0.6973 0.057 Uiso 1 1 calc R
C10 C -0.1275(12) 0.1694(7) 0.8093(9) 0.036(3) Uani 1 1 d .
C11 C -0.0900(13) 0.1074(7) 0.7513(8) 0.035(3) Uani 1 1 d .
C12 C 0.0371(12) 0.0855(7) 0.7546(8) 0.030(3) Uani 1 1 d .
C13 C 0.0580(13) 0.0306(8) 0.6793(10) 0.042(3) Uani 1 1 d .
C14 C 0.0327(18) -0.0966(10) 0.6237(13) 0.069(5) Uani 1 1 d .
H14A H -0.0077 -0.1457 0.6348 0.103 Uiso 1 1 calc R
H14B H 0.1256 -0.1039 0.6318 0.103 Uiso 1 1 calc R
H14C H -0.0017 -0.0790 0.5596 0.103 Uiso 1 1 calc R
C15 C -0.1989(12) 0.0681(8) 0.6884(9) 0.037(3) Uani 1 1 d .
C16 C -0.2942(16) 0.0242(8) 0.5329(12) 0.060(4) Uani 1 1 d .
H16A H -0.2792 0.0283 0.4688 0.089 Uiso 1 1 calc R
H16B H -0.3783 0.0460 0.5356 0.089 Uiso 1 1 calc R
H16C H -0.2917 -0.0304 0.5516 0.089 Uiso 1 1 calc R
C17 C 0.2046(14) 0.2502(7) 0.8278(10) 0.043(3) Uani 1 1 d .
C18 C 0.3084(13) 0.2271(7) 0.9033(9) 0.036(3) Uani 1 1 d .
C19 C 0.3945(14) 0.1836(9) 0.8645(10) 0.050(4) Uani 1 1 d .
C20 C 0.3462(13) 0.1758(9) 0.7622(10) 0.047(3) Uani 1 1 d .
C21 C 0.2344(12) 0.2204(7) 0.7434(9) 0.036(3) Uani 1 1 d .
C22 C 0.1053(16) 0.3108(9) 0.8338(13) 0.061(4) Uani 1 1 d .
H22A H 0.1035 0.3211 0.8997 0.092 Uiso 1 1 calc R
H22B H 0.0210 0.2923 0.8016 0.092 Uiso 1 1 calc R
H22C H 0.1266 0.3586 0.8039 0.092 Uiso 1 1 calc R
C23 C 0.3198(17) 0.2527(9) 1.0040(11) 0.061(4) Uani 1 1 d .
H23A H 0.2441 0.2831 1.0100 0.092 Uiso 1 1 calc R
H23B H 0.3968 0.2846 1.0226 0.092 Uiso 1 1 calc R
H23C H 0.3259 0.2071 1.0447 0.092 Uiso 1 1 calc R
C24 C 0.5188(15) 0.1490(10) 0.9157(13) 0.069(5) Uani 1 1 d .
H24A H 0.5601 0.1209 0.8712 0.104 Uiso 1 1 calc R
H24B H 0.5015 0.1131 0.9639 0.104 Uiso 1 1 calc R
H24C H 0.5757 0.1904 0.9454 0.104 Uiso 1 1 calc R
C25 C 0.4137(17) 0.1360(10) 0.6949(13) 0.066(5) Uani 1 1 d .
H25A H 0.4898 0.1094 0.7296 0.099 Uiso 1 1 calc R
H25B H 0.4397 0.1743 0.6527 0.099 Uiso 1 1 calc R
H25C H 0.3559 0.0981 0.6583 0.099 Uiso 1 1 calc R
C26 C 0.1599(17) 0.2389(11) 0.6479(10) 0.070(5) Uani 1 1 d .
H26A H 0.0859 0.2710 0.6534 0.105 Uiso 1 1 calc R
H26B H 0.1302 0.1908 0.6150 0.105 Uiso 1 1 calc R
H26C H 0.2147 0.2671 0.6126 0.105 Uiso 1 1 calc R
N1 N -0.0032(11) 0.1237(6) 0.9610(7) 0.036(3) Uani 1 1 d .
N2 N 0.1692(12) 0.0710(6) 1.0342(8) 0.044(3) Uani 1 1 d .
O1 O -0.2871(11) 0.0408(8) 0.7177(7) 0.072(4) Uani 1 1 d .
O2 O -0.1925(10) 0.0679(6) 0.5980(6) 0.049(2) Uani 1 1 d .
O3 O 0.0063(9) -0.0397(5) 0.6889(7) 0.049(2) Uani 1 1 d .
O4 O 0.1141(11) 0.0459(6) 0.6177(7) 0.054(3) Uani 1 1 d .
I1 I 0.30277(10) -0.02000(5) 0.83864(7) 0.0489(3) Uani 1 1 d .
Ir1 Ir 0.20020(5) 0.12571(3) 0.83923(3) 0.0306(2) Uani 1 1 d .

loop_
_atom_site_aniso_label
_atom_site_aniso_U_11
_atom_site_aniso_U_22
_atom_site_aniso_U_33
_atom_site_aniso_U_23
_atom_site_aniso_U_13
_atom_site_aniso_U_12
C1 0.051(10) 0.072(11) 0.047(9) 0.016(8) -0.003(7) 0.021(8)
C2 0.080(12) 0.043(8) 0.040(8) 0.009(6) 0.018(8) -0.008(8)
C3 0.026(7) 0.031(6) 0.038(7) 0.006(5) -0.001(5) -0.007(5)
C4 0.057(10) 0.050(8) 0.034(7) 0.000(6) 0.027(7) -0.003(7)
C5 0.032(7) 0.037(7) 0.037(7) 0.003(6) 0.009(6) 0.000(5)
C6 0.054(10) 0.047(8) 0.053(9) -0.005(7) 0.021(7) 0.001(7)
C7 0.071(12) 0.046(9) 0.088(13) -0.010(8) 0.034(10) 0.000(8)
C8 0.055(11) 0.058(10) 0.082(12) 0.013(9) 0.019(9) 0.016(8)
C9 0.037(8) 0.057(9) 0.047(8) 0.003(7) 0.008(6) 0.006(7)
C10 0.025(7) 0.042(7) 0.044(8) 0.004(6) 0.013(6) 0.001(5)
C11 0.035(8) 0.043(7) 0.026(6) 0.000(5) 0.002(5) -0.005(6)
C12 0.035(7) 0.030(6) 0.028(6) 0.007(5) 0.009(5) -0.005(5)
C13 0.030(8) 0.050(8) 0.044(8) -0.005(6) 0.002(6) 0.003(6)
C14 0.066(12) 0.056(10) 0.087(13) -0.029(9) 0.021(10) 0.000(9)
C15 0.027(7) 0.045(7) 0.037(7) 0.005(6) -0.002(6) 0.007(6)
C16 0.058(10) 0.037(8) 0.073(11) -0.009(7) -0.013(8) -0.011(7)
C17 0.045(9) 0.030(7) 0.051(8) 0.012(6) 0.002(7) -0.002(6)
C18 0.041(8) 0.032(6) 0.038(7) 0.008(5) 0.012(6) -0.011(6)
C19 0.029(8) 0.063(9) 0.054(9) 0.013(7) -0.003(6) -0.014(7)
C20 0.035(8) 0.058(9) 0.046(8) 0.013(7) 0.006(6) -0.004(7)
C21 0.027(7) 0.042(7) 0.041(7) 0.015(6) 0.006(5) -0.007(6)
C22 0.057(11) 0.044(9) 0.089(12) 0.014(8) 0.031(9) 0.013(7)
C23 0.070(12) 0.053(9) 0.058(10) -0.017(7) 0.005(8) -0.024(8)
C24 0.035(9) 0.074(11) 0.088(13) 0.017(10) -0.015(8) -0.010(8)
C25 0.045(10) 0.076(12) 0.085(13) 0.010(9) 0.031(9) -0.010(8)
C26 0.066(12) 0.105(14) 0.042(8) 0.044(9) 0.018(8) 0.034(10)
N1 0.042(7) 0.033(6) 0.036(6) 0.000(4) 0.012(5) -0.007(5)
N2 0.060(8) 0.034(6) 0.040(6) 0.007(5) 0.013(6) 0.000(5)
O1 0.040(7) 0.122(10) 0.052(7) -0.002(6) 0.004(5) -0.033(7)
O2 0.050(6) 0.055(6) 0.038(5) -0.006(4) -0.002(4) -0.010(5)
O3 0.041(6) 0.038(5) 0.069(7) -0.012(5) 0.012(5) -0.002(4)
O4 0.061(7) 0.064(7) 0.042(6) -0.003(5) 0.021(5) -0.004(5)
I1 0.0439(6) 0.0426(5) 0.0605(6) 0.0013(4) 0.0112(4) 0.0092(4)
Ir1 0.0269(3) 0.0332(3) 0.0313(3) 0.00291(19) 0.0046(2) -0.00060(19)

loop_
_atom_type_symbol
_atom_type_description
_atom_type_scat_dispersion_real
_atom_type_scat_dispersion_imag
_atom_type_scat_source
C C 0.0033 0.0016 'International Tables Vol C Tables 4.2.6.8 and 6.1.1.4'
H H 0.0000 0.0000 'International Tables Vol C Tables 4.2.6.8 and 6.1.1.4'
N N 0.0061 0.0033 'International Tables Vol C Tables 4.2.6.8 and 6.1.1.4'
O O 0.0106 0.0060 'International Tables Vol C Tables 4.2.6.8 and 6.1.1.4'
I I -0.4742 1.8119 'International Tables Vol C Tables 4.2.6.8 and 6.1.1.4'
Ir Ir -1.4442 7.9887 'International Tables Vol C Tables 4.2.6.8 and 6.1.1.4'

loop_
_geom_angle_atom_site_label_1
_geom_angle_atom_site_label_2
_geom_angle_atom_site_label_3
_geom_angle
N2 C1 H1A 109.5
N2 C1 H1B 109.5
H1A C1 H1B 109.5
N2 C1 H1C 109.5
H1A C1 H1C 109.5
H1B C1 H1C 109.5
C4 C2 N2 107.0(12)
C4 C2 H2 126.5
N2 C2 H2 126.5
N2 C3 N1 102.0(11)
N2 C3 Ir1 130.3(10)
N1 C3 Ir1 127.5(9)
C2 C4 N1 106.3(12)
C2 C4 H4 126.8
N1 C4 H4 126.8
C10 C5 C6 121.2(13)
C10 C5 N1 123.1(11)
C6 C5 N1 115.6(12)
C5 C6 C7 120.5(15)
C5 C6 H6 119.7
C7 C6 H6 119.7
C6 C7 C8 119.4(15)
C6 C7 H7 120.3
C8 C7 H7 120.3
C9 C8 C7 119.6(15)
C9 C8 H8 120.2
C7 C8 H8 120.2
C8 C9 C10 121.7(14)
C8 C9 H9 119.1
C10 C9 H9 119.1
C5 C10 C9 117.4(12)
C5 C10 C11 126.1(12)
C9 C10 C11 116.5(12)
C12 C11 C10 123.4(11)
C12 C11 C15 121.9(11)
C10 C11 C15 114.7(11)
C11 C12 C13 115.4(11)
C11 C12 Ir1 129.1(9)
C13 C12 Ir1 115.1(9)
O4 C13 O3 123.2(13)
O4 C13 C12 125.1(13)
O3 C13 C12 111.6(11)
O3 C14 H14A 109.5
O3 C14 H14B 109.5
H14A C14 H14B 109.5
O3 C14 H14C 109.5
H14A C14 H14C 109.5
H14B C14 H14C 109.5
O1 C15 O2 123.2(12)
O1 C15 C11 121.8(12)
O2 C15 C11 115.0(11)
O2 C16 H16A 109.5
O2 C16 H16B 109.5
H16A C16 H16B 109.5
O2 C16 H16C 109.5
H16A C16 H16C 109.5
H16B C16 H16C 109.5
C21 C17 C18 106.8(12)
C21 C17 C22 125.5(13)
C18 C17 C22 125.9(14)
C21 C17 Ir1 73.7(7)
C18 C17 Ir1 72.1(7)
C22 C17 Ir1 131.6(11)
C19 C18 C17 107.8(12)
C19 C18 C23 128.3(13)
C17 C18 C23 123.8(13)
C19 C18 Ir1 74.3(8)
C17 C18 Ir1 69.0(7)
C23 C18 Ir1 125.4(9)
C18 C19 C20 109.4(12)
C18 C19 C24 126.8(14)
C20 C19 C24 123.8(15)
C18 C19 Ir1 69.5(8)
C20 C19 Ir1 70.9(8)
C24 C19 Ir1 126.2(11)
C21 C20 C19 105.0(13)
C21 C20 C25 128.8(14)
C19 C20 C25 125.8(14)
C21 C20 Ir1 70.5(7)
C19 C20 Ir1 70.8(8)
C25 C20 Ir1 128.1(11)
C20 C21 C17 110.8(12)
C20 C21 C26 125.1(13)
C17 C21 C26 123.9(13)
C20 C21 Ir1 73.2(8)
C17 C21 Ir1 68.4(7)
C26 C21 Ir1 128.2(11)
C17 C22 H22A 109.5
C17 C22 H22B 109.5
H22A C22 H22B 109.5
C17 C22 H22C 109.5
H22A C22 H22C 109.5
H22B C22 H22C 109.5
C18 C23 H23A 109.5
C18 C23 H23B 109.5
H23A C23 H23B 109.5
C18 C23 H23C 109.5
H23A C23 H23C 109.5
H23B C23 H23C 109.5
C19 C24 H24A 109.5
C19 C24 H24B 109.5
H24A C24 H24B 109.5
C19 C24 H24C 109.5
H24A C24 H24C 109.5
H24B C24 H24C 109.5
C20 C25 H25A 109.5
C20 C25 H25B 109.5
H25A C25 H25B 109.5
C20 C25 H25C 109.5
H25A C25 H25C 109.5
H25B C25 H25C 109.5
C21 C26 H26A 109.5
C21 C26 H26B 109.5
H26A C26 H26B 109.5
C21 C26 H26C 109.5
H26A C26 H26C 109.5
H26B C26 H26C 109.5
C3 N1 C4 110.9(11)
C3 N1 C5 126.8(10)
C4 N1 C5 120.7(11)
C2 N2 C3 113.7(13)
C2 N2 C1 118.5(12)
C3 N2 C1 127.7(12)
C15 O2 C16 117.1(12)
C13 O3 C14 114.1(12)
C3 Ir1 C12 88.2(5)
C3 Ir1 C17 105.8(5)
C12 Ir1 C17 108.8(5)
C3 Ir1 C18 94.9(5)
C12 Ir1 C18 146.9(5)
C17 Ir1 C18 38.9(5)
C3 Ir1 C21 142.5(5)
C12 Ir1 C21 95.5(4)
C17 Ir1 C21 37.9(5)
C18 Ir1 C21 62.9(5)
C3 Ir1 C19 118.7(5)
C12 Ir1 C19 152.9(5)
C17 Ir1 C19 62.5(6)
C18 Ir1 C19 36.3(5)
C21 Ir1 C19 61.3(5)
C3 Ir1 C20 156.7(5)
C12 Ir1 C20 114.6(5)
C17 Ir1 C20 63.4(5)
C18 Ir1 C20 63.4(5)
C21 Ir1 C20 36.3(5)
C19 Ir1 C20 38.3(5)
C3 Ir1 I1 93.5(3)
C12 Ir1 I1 88.7(3)
C17 Ir1 I1 154.0(4)
C18 Ir1 I1 123.8(4)
C21 Ir1 I1 123.8(4)
C19 Ir1 I1 93.1(4)
C20 Ir1 I1 92.1(4)

loop_
_geom_bond_atom_site_label_1
_geom_bond_atom_site_label_2
_geom_bond_distance
C1 N2 1.478(19)
C1 H1A 0.9800
C1 H1B 0.9800
C1 H1C 0.9800
C2 C4 1.34(2)
C2 N2 1.356(19)
C2 H2 0.9500
C3 N2 1.360(16)
C3 N1 1.386(17)
C3 Ir1 2.012(13)
C4 N1 1.402(16)
C4 H4 0.9500
C5 C10 1.378(18)
C5 C6 1.379(19)
C5 N1 1.430(16)
C6 C7 1.38(2)
C6 H6 0.9500
C7 C8 1.39(3)
C7 H7 0.9500
C8 C9 1.37(2)
C8 H8 0.9500
C9 C10 1.410(19)
C9 H9 0.9500
C10 C11 1.468(18)
C11 C12 1.396(19)
C11 C15 1.491(18)
C12 C13 1.500(18)
C12 Ir1 2.041(12)
C13 O4 1.201(17)
C13 O3 1.353(17)
C14 O3 1.433(17)
C14 H14A 0.9800
C14 H14B 0.9800
C14 H14C 0.9800
C15 O1 1.202(16)
C15 O2 1.332(16)
C16 O2 1.494(16)
C16 H16A 0.9800
C16 H16B 0.9800
C16 H16C 0.9800
C17 C21 1.426(19)
C17 C18 1.451(18)
C17 C22 1.50(2)
C17 Ir1 2.157(13)
C18 C19 1.39(2)
C18 C23 1.514(19)
C18 Ir1 2.200(12)
C19 C20 1.48(2)
C19 C24 1.51(2)
C19 Ir1 2.261(14)
C20 C21 1.40(2)
C20 C25 1.49(2)
C20 Ir1 2.261(14)
C21 C26 1.493(19)
C21 Ir1 2.226(12)
C22 H22A 0.9800
C22 H22B 0.9800
C22 H22C 0.9800
C23 H23A 0.9800
C23 H23B 0.9800
C23 H23C 0.9800
C24 H24A 0.9800
C24 H24B 0.9800
C24 H24C 0.9800
C25 H25A 0.9800
C25 H25B 0.9800
C25 H25C 0.9800
C26 H26A 0.9800
C26 H26B 0.9800
C26 H26C 0.9800
I1 Ir1 2.7441(12)

loop_
_geom_torsion_atom_site_label_1
_geom_torsion_atom_site_label_2
_geom_torsion_atom_site_label_3
_geom_torsion_atom_site_label_4
_geom_torsion
N2 C2 C4 N1 0.9(16)
C10 C5 C6 C7 3(2)
N1 C5 C6 C7 -178.9(13)
C5 C6 C7 C8 -1(2)
C6 C7 C8 C9 1(3)
C7 C8 C9 C10 -2(2)
C6 C5 C10 C9 -4(2)
N1 C5 C10 C9 178.1(12)
C6 C5 C10 C11 178.0(13)
N1 C5 C10 C11 0(2)
C8 C9 C10 C5 3(2)
C8 C9 C10 C11 -178.5(14)
C5 C10 C11 C12 -50.5(19)
C9 C10 C11 C12 131.6(13)
C5 C10 C11 C15 128.9(13)
C9 C10 C11 C15 -49.0(16)
C10 C11 C12 C13 -170.1(12)
C15 C11 C12 C13 10.6(17)
C10 C11 C12 Ir1 3.2(18)
C15 C11 C12 Ir1 -176.2(9)
C11 C12 C13 O4 113.0(15)
Ir1 C12 C13 O4 -61.2(16)
C11 C12 C13 O3 -67.3(14)
Ir1 C12 C13 O3 118.4(10)
C12 C11 C15 O1 125.8(15)
C10 C11 C15 O1 -53.6(18)
C12 C11 C15 O2 -56.0(16)
C10 C11 C15 O2 124.6(12)
C21 C17 C18 C19 -1.4(14)
C22 C17 C18 C19 -166.5(13)
Ir1 C17 C18 C19 64.6(9)
C21 C17 C18 C23 174.7(12)
C22 C17 C18 C23 10(2)
Ir1 C17 C18 C23 -119.3(12)
C21 C17 C18 Ir1 -66.0(8)
C22 C17 C18 Ir1 128.8(14)
C17 C18 C19 C20 -1.4(15)
C23 C18 C19 C20 -177.3(13)
Ir1 C18 C19 C20 59.8(10)
C17 C18 C19 C24 178.3(14)
C23 C18 C19 C24 2(2)
Ir1 C18 C19 C24 -120.5(15)
C17 C18 C19 Ir1 -61.2(9)
C23 C18 C19 Ir1 122.9(13)
C18 C19 C20 C21 3.7(15)
C24 C19 C20 C21 -176.0(13)
Ir1 C19 C20 C21 62.6(9)
C18 C19 C20 C25 177.3(13)
C24 C19 C20 C25 -2(2)
Ir1 C19 C20 C25 -123.7(15)
C18 C19 C20 Ir1 -59.0(9)
C24 C19 C20 Ir1 121.3(14)
C19 C20 C21 C17 -4.6(15)
C25 C20 C21 C17 -178.0(14)
Ir1 C20 C21 C17 58.3(9)
C19 C20 C21 C26 171.8(14)
C25 C20 C21 C26 -2(2)
Ir1 C20 C21 C26 -125.3(15)
C19 C20 C21 Ir1 -62.9(9)
C25 C20 C21 Ir1 123.7(16)
C18 C17 C21 C20 3.9(15)
C22 C17 C21 C20 169.1(14)
Ir1 C17 C21 C20 -61.1(10)
C18 C17 C21 C26 -172.6(13)
C22 C17 C21 C26 -7(2)
Ir1 C17 C21 C26 122.4(14)
C18 C17 C21 Ir1 65.0(8)
C22 C17 C21 Ir1 -129.8(15)
N2 C3 N1 C4 -2.3(13)
Ir1 C3 N1 C4 -177.6(9)
N2 C3 N1 C5 162.8(11)
Ir1 C3 N1 C5 -12.6(18)
C2 C4 N1 C3 0.9(15)
C2 C4 N1 C5 -165.2(12)
C10 C5 N1 C3 56.7(18)
C6 C5 N1 C3 -121.1(14)
C10 C5 N1 C4 -139.6(13)
C6 C5 N1 C4 42.6(17)
C4 C2 N2 C3 -2.5(17)
C4 C2 N2 C1 173.9(13)
N1 C3 N2 C2 2.9(14)
Ir1 C3 N2 C2 178.1(10)
N1 C3 N2 C1 -173.1(13)
Ir1 C3 N2 C1 2(2)
O1 C15 O2 C16 -6(2)
C11 C15 O2 C16 175.6(11)
O4 C13 O3 C14 5(2)
C12 C13 O3 C14 -175.0(12)
N2 C3 Ir1 C12 137.6(12)
N1 C3 Ir1 C12 -48.4(11)
N2 C3 Ir1 C17 -113.4(12)
N1 C3 Ir1 C17 60.6(11)
N2 C3 Ir1 C18 -75.3(12)
N1 C3 Ir1 C18 98.7(11)
N2 C3 Ir1 C21 -125.7(11)
N1 C3 Ir1 C21 48.4(14)
N2 C3 Ir1 C19 -46.4(13)
N1 C3 Ir1 C19 127.6(11)
N2 C3 Ir1 C20 -54.5(19)
N1 C3 Ir1 C20 119.5(14)
N2 C3 Ir1 I1 49.0(11)
N1 C3 Ir1 I1 -136.9(10)
C11 C12 Ir1 C3 52.8(11)
C13 C12 Ir1 C3 -134.0(9)
C11 C12 Ir1 C17 -53.3(12)
C13 C12 Ir1 C17 120.0(9)
C11 C12 Ir1 C18 -43.4(15)
C13 C12 Ir1 C18 129.9(10)
C11 C12 Ir1 C21 -89.8(11)
C13 C12 Ir1 C21 83.5(9)
C11 C12 Ir1 C19 -119.4(14)
C13 C12 Ir1 C19 53.9(16)
C11 C12 Ir1 C20 -122.0(11)
C13 C12 Ir1 C20 51.3(10)
C11 C12 Ir1 I1 146.4(11)
C13 C12 Ir1 I1 -40.4(9)
C21 C17 Ir1 C3 -167.8(7)
C18 C17 Ir1 C3 77.9(8)
C22 C17 Ir1 C3 -44.6(15)
C21 C17 Ir1 C12 -74.4(8)
C18 C17 Ir1 C12 171.4(7)
C22 C17 Ir1 C12 48.9(15)
C21 C17 Ir1 C18 114.2(11)
C22 C17 Ir1 C18 -122.5(18)
C18 C17 Ir1 C21 -114.2(11)
C22 C17 Ir1 C21 123.3(18)
C21 C17 Ir1 C19 77.6(8)
C18 C17 Ir1 C19 -36.6(8)
C22 C17 Ir1 C19 -159.1(16)
C21 C17 Ir1 C20 34.5(8)
C18 C17 Ir1 C20 -79.8(8)
C22 C17 Ir1 C20 157.7(16)
C21 C17 Ir1 I1 55.6(12)
C18 C17 Ir1 I1 -58.6(12)
C22 C17 Ir1 I1 178.9(10)
C19 C18 Ir1 C3 134.2(8)
C17 C18 Ir1 C3 -109.2(8)
C23 C18 Ir1 C3 8.1(13)
C19 C18 Ir1 C12 -131.6(10)
C17 C18 Ir1 C12 -15.0(12)
C23 C18 Ir1 C12 102.3(14)
C19 C18 Ir1 C17 -116.6(11)
C23 C18 Ir1 C17 117.3(16)
C19 C18 Ir1 C21 -77.6(8)
C17 C18 Ir1 C21 39.0(8)
C23 C18 Ir1 C21 156.3(14)
C17 C18 Ir1 C19 116.6(11)
C23 C18 Ir1 C19 -126.1(16)
C19 C18 Ir1 C20 -36.7(8)
C17 C18 Ir1 C20 79.9(8)
C23 C18 Ir1 C20 -162.8(14)
C19 C18 Ir1 I1 36.6(9)
C17 C18 Ir1 I1 153.2(7)
C23 C18 Ir1 I1 -89.5(13)
C20 C21 Ir1 C3 140.7(9)
C17 C21 Ir1 C3 19.4(12)
C26 C21 Ir1 C3 -97.5(14)
C20 C21 Ir1 C12 -125.1(9)
C17 C21 Ir1 C12 113.6(8)
C26 C21 Ir1 C12 -3.3(14)
C20 C21 Ir1 C17 121.2(12)
C26 C21 Ir1 C17 -116.9(16)
C20 C21 Ir1 C18 81.2(9)
C17 C21 Ir1 C18 -40.0(8)
C26 C21 Ir1 C18 -156.9(15)
C20 C21 Ir1 C19 40.0(9)
C17 C21 Ir1 C19 -81.2(9)
C26 C21 Ir1 C19 161.9(15)
C17 C21 Ir1 C20 -121.2(12)
C26 C21 Ir1 C20 121.9(17)
C20 C21 Ir1 I1 -33.0(9)
C17 C21 Ir1 I1 -154.2(7)
C26 C21 Ir1 I1 88.9(13)
C18 C19 Ir1 C3 -54.5(9)
C20 C19 Ir1 C3 -174.9(8)
C24 C19 Ir1 C3 66.7(16)
C18 C19 Ir1 C12 116.6(12)
C20 C19 Ir1 C12 -3.8(16)
C24 C19 Ir1 C12 -122.2(15)
C18 C19 Ir1 C17 39.3(8)
C20 C19 Ir1 C17 -81.1(9)
C24 C19 Ir1 C17 160.5(17)
C20 C19 Ir1 C18 -120.4(12)
C24 C19 Ir1 C18 121.2(18)
C18 C19 Ir1 C21 82.5(8)
C20 C19 Ir1 C21 -37.9(8)
C24 C19 Ir1 C21 -156.3(17)
C18 C19 Ir1 C20 120.4(12)
C24 C19 Ir1 C20 -118.4(19)
C18 C19 Ir1 I1 -150.2(7)
C20 C19 Ir1 I1 89.4(8)
C24 C19 Ir1 I1 -29.0(15)
C21 C20 Ir1 C3 -103.1(14)
C19 C20 Ir1 C3 11.4(17)
C25 C20 Ir1 C3 132.4(15)
C21 C20 Ir1 C12 63.6(10)
C19 C20 Ir1 C12 178.1(8)
C25 C20 Ir1 C12 -60.9(15)
C21 C20 Ir1 C17 -36.0(8)
C19 C20 Ir1 C17 78.5(9)
C25 C20 Ir1 C17 -160.5(15)
C21 C20 Ir1 C18 -79.7(9)
C19 C20 Ir1 C18 34.8(8)
C25 C20 Ir1 C18 155.8(15)
C19 C20 Ir1 C21 114.5(13)
C25 C20 Ir1 C21 -124.5(17)
C21 C20 Ir1 C19 -114.5(13)
C25 C20 Ir1 C19 121.0(17)
C21 C20 Ir1 I1 153.1(8)
C19 C20 Ir1 I1 -92.4(8)
C25 C20 Ir1 I1 28.6(14)
